data_4021194
loop_
_publ_author_name
'Meena V. Patel'
'Randy Bell'
'Sandra Majest'
'Rodger Henry'
'Teodozyj Kolasa'

_publ_section_title
;
 Synthesis of 4,5-Diaryl-1H-pyrazole-3-ol Derivatives
 as Potential COX-2 Inhibitors
;
_journal_name_full 'Journal of Organic Chemistry'
_journal_page_first 7058
_journal_page_last 7065
_journal_paper_doi 10.1021/jo049264k
_journal_volume 69
_journal_year 2004
_chemical_formula_moiety 'C24 H27 F N2 O4 S '
_chemical_formula_sum 'C24 H27 F N2 O4 S'
_chemical_formula_weight 458.55
_space_group_IT_number 61
_symmetry_cell_setting orthorhombic
_symmetry_Int_Tables_number 61
_symmetry_space_group_name_Hall '-P 2ac 2ab'
_symmetry_space_group_name_H-M 'P b c a'
_cell_angle_alpha 90.009(1)
_cell_angle_beta 90.011(1)
_cell_angle_gamma 89.986(1)
_cell_formula_units_Z 8
_cell_length_a 10.0094(2)
_cell_length_b 13.2628(3)
_cell_length_c 35.0466(5)
_cell_measurement_temperature 293.2
_cell_volume 4652.5(1)
_diffrn_ambient_temperature 293.2
_exptl_crystal_density_diffrn 1.309
_refine_ls_R_factor_obs 0.0448
_refine_ls_wR_factor_obs 0.0470
_cod_depositor_comments
;
The following automatic conversions were performed:

'_atom_site_thermal_displace_type' tag value 'Uij' was replaced with
'Uani' value 59 times.

Automatic conversion script
Id: cif_fix_values 1646 2011-03-28 12:23:43Z adriana 
;
_cod_original_formula_sum 'C24 H27 F N2 O4 S '
_cod_database_code 4021194

loop_
_symmetry_equiv_pos_as_xyz
'  +x,  +y,  +z'
'1/2+x,1/2-y,  -z'
'  -x,1/2+y,1/2-z'
'1/2-x,  -y,1/2+z'
'  -x,  -y,  -z'
'1/2-x,1/2+y,  +z'
'  +x,1/2-y,1/2+z'
'1/2+x,  +y,1/2-z'

loop_
_atom_site_aniso_label
_atom_site_aniso_U_11
_atom_site_aniso_U_22
_atom_site_aniso_U_33
_atom_site_aniso_U_12
_atom_site_aniso_U_13
_atom_site_aniso_U_23
S(1) 0.0551(4) 0.0480(4) 0.0404(3) 0.0085(3) 0.0009(2) -0.0122(2)
F(1) 0.047(1) 0.084(1) 0.117(1) -0.0161(9) -0.0109(9) -0.0269(10)
O(1) 0.041(1) 0.052(1) 0.0614(9) -0.0024(9) 0.0056(7) -0.0265(8)
O(2) 0.077(1) 0.046(1) 0.0599(10) -0.001(1) 0.0064(8) 0.0030(8)
O(3) 0.059(1) 0.047(1) 0.080(1) 0.002(1) -0.0098(8) -0.0224(8)
O(4) 0.136(2) 0.084(2) 0.0409(9) 0.030(1) 0.024(1) -0.0018(8)
N(1) 0.043(1) 0.042(1) 0.0426(9) -0.0005(10) 0.0008(8) -0.0118(8)
N(2) 0.035(1) 0.040(1) 0.0434(9) 0.0012(10) 0.0014(8) -0.0067(8)
C(1) 0.100(3) 0.046(2) 0.086(2) -0.012(2) -0.007(2) -0.019(1)
C(2) 0.049(2) 0.053(2) 0.045(1) -0.007(1) 0.0034(10) -0.010(1)
C(3) 0.066(2) 0.117(3) 0.066(2) -0.038(2) 0.011(1) -0.019(2)
C(4) 0.064(2) 0.097(2) 0.052(1) -0.011(2) -0.003(1) -0.018(1)
C(5) 0.039(1) 0.044(1) 0.044(1) 0.004(1) 0.0105(9) -0.007(1)
C(6) 0.047(1) 0.038(1) 0.049(1) 0.003(1) 0.0025(9) -0.0136(10)
C(7) 0.039(1) 0.044(1) 0.038(1) 0.002(1) 0.0010(9) -0.0092(9)
C(8) 0.039(1) 0.038(1) 0.0353(10) 0.000(1) -0.0016(9) -0.0047(9)
C(9) 0.041(1) 0.032(1) 0.0357(10) 0.000(1) -0.0011(9) 0.0002(8)
C(10) 0.038(1) 0.036(1) 0.0340(10) 0.002(1) -0.0018(8) -0.0005(8)
C(11) 0.042(1) 0.040(1) 0.038(1) 0.000(1) 0.0059(9) -0.0006(9)
C(12) 0.050(1) 0.032(1) 0.044(1) -0.002(1) 0.001(1) -0.0031(9)
C(13) 0.044(1) 0.036(1) 0.036(1) 0.003(1) 0.0005(9) -0.0033(8)
C(14) 0.056(2) 0.048(1) 0.036(1) 0.003(1) 0.0131(10) 0.0018(9)
C(15) 0.057(2) 0.031(1) 0.044(1) 0.001(1) 0.0076(10) 0.0045(9)
C(16) 0.038(1) 0.033(1) 0.043(1) 0.004(1) -0.0051(9) -0.0042(9)
C(17) 0.053(2) 0.050(2) 0.041(1) 0.001(1) -0.0054(10) -0.0064(10)
C(18) 0.057(2) 0.057(2) 0.057(1) 0.002(1) -0.017(1) -0.018(1)
C(19) 0.034(1) 0.047(2) 0.080(2) 0.001(1) -0.013(1) -0.016(1)
C(20) 0.040(1) 0.053(2) 0.063(1) 0.003(1) 0.002(1) -0.006(1)
C(21) 0.040(1) 0.048(2) 0.046(1) 0.004(1) 0.0009(10) -0.0091(10)
C(22) 0.041(1) 0.046(1) 0.051(1) 0.001(1) -0.0021(10) -0.0036(10)
C(23) 0.049(2) 0.072(2) 0.070(2) -0.015(2) 0.002(1) 0.005(1)
C(24) 0.043(2) 0.063(2) 0.092(2) 0.007(1) 0.000(1) -0.022(1)

loop_
_atom_site_label
_atom_site_fract_x
_atom_site_fract_y
_atom_site_fract_z
_atom_site_U_iso_or_equiv
_atom_site_thermal_displace_type
_atom_site_calc_flag
_atom_site_calc_attached_atom
S(1) 0.02462(7) 0.06039(5) 0.23714(1) 0.0478(2) Uani ? ?
F(1) 0.8657(2) -0.0870(1) 0.14210(5) 0.0824(6) Uani ? ?
O(1) 0.4498(2) -0.4155(1) 0.07666(4) 0.0515(5) Uani ? ?
O(2) 0.3439(2) -0.4231(1) 0.00518(4) 0.0611(6) Uani ? ?
O(3) 0.1020(2) 0.1512(1) 0.23371(5) 0.0621(6) Uani ? ?
O(4) -0.0008(3) 0.0210(2) 0.27445(5) 0.0868(8) Uani ? ?
N(1) 0.2252(2) -0.3931(1) 0.09403(4) 0.0424(6) Uani ? ?
N(2) 0.1618(2) -0.3282(1) 0.11849(4) 0.0396(5) Uani ? ?
C(1) 0.3409(4) -0.6886(2) 0.01558(8) 0.077(1) Uani ? ?
C(2) 0.2600(3) -0.5923(2) 0.00952(6) 0.0488(7) Uani ? ?
C(3) 0.1310(3) -0.5968(3) 0.03285(7) 0.083(1) Uani ? ?
C(4) 0.2256(3) -0.5811(3) -0.03286(6) 0.0710(10) Uani ? ?
C(5) 0.3369(2) -0.5009(2) 0.02304(6) 0.0423(7) Uani ? ?
C(6) 0.4115(3) -0.5106(2) 0.06085(6) 0.0447(7) Uani ? ?
C(7) 0.3514(2) -0.3655(2) 0.09558(5) 0.0400(6) Uani ? ?
C(8) 0.3753(2) -0.2821(2) 0.11978(5) 0.0374(6) Uani ? ?
C(9) 0.2493(2) -0.2609(2) 0.13409(5) 0.0361(6) Uani ? ?
C(10) 0.2028(2) -0.1835(2) 0.16173(5) 0.0362(6) Uani ? ?
C(11) 0.2382(2) -0.0833(2) 0.15690(5) 0.0399(6) Uani ? ?
C(12) 0.1873(2) -0.0092(2) 0.18053(6) 0.0419(6) Uani ? ?
C(13) 0.1013(2) -0.0360(2) 0.20980(5) 0.0388(6) Uani ? ?
C(14) 0.0681(3) -0.1358(2) 0.21601(5) 0.0465(7) Uani ? ?
C(15) 0.1196(3) -0.2095(2) 0.19240(6) 0.0442(7) Uani ? ?
C(16) 0.5052(2) -0.2327(2) 0.12663(5) 0.0383(6) Uani ? ?
C(17) 0.5419(3) -0.1956(2) 0.16242(6) 0.0481(7) Uani ? ?
C(18) 0.6633(3) -0.1488(2) 0.16787(7) 0.0568(8) Uani ? ?
C(19) 0.7474(2) -0.1363(2) 0.13727(7) 0.0538(8) Uani ? ?
C(20) 0.7154(2) -0.1721(2) 0.10163(7) 0.0520(7) Uani ? ?
C(21) 0.5951(2) -0.2201(2) 0.09658(6) 0.0448(7) Uani ? ?
C(22) 0.0169(2) -0.3227(2) 0.11586(6) 0.0459(7) Uani ? ?
C(23) -0.0526(3) -0.4161(2) 0.12861(7) 0.0637(9) Uani ? ?
C(24) -0.1284(3) 0.0809(2) 0.21435(8) 0.0660(9) Uani ? ?
H(1) 0.2936 -0.7474 0.0069 0.0837 Uani ? ?
H(2) 0.4247 -0.6871 0.0008 0.0837 Uani ? ?
H(3) 0.3661 -0.6992 0.0415 0.0837 Uani ? ?
H(4) 0.0815 -0.5338 0.0283 0.0808 Uani ? ?
H(5) 0.0784 -0.6505 0.0257 0.0808 Uani ? ?
H(6) 0.1510 -0.5983 0.0595 0.0808 Uani ? ?
H(7) 0.1712 -0.5206 -0.0348 0.0812 Uani ? ?
H(8) 0.2976 -0.5796 -0.0473 0.0812 Uani ? ?
H(9) 0.1659 -0.6370 -0.0388 0.0812 Uani ? ?
H(10) 0.4892 -0.5513 0.0573 0.0503 Uani ? ?
H(11) 0.3540 -0.5447 0.0787 0.0503 Uani ? ?
H(12) 0.2945 -0.0645 0.1368 0.0459 Uani ? ?
H(13) 0.2127 0.0585 0.1766 0.0448 Uani ? ?
H(14) 0.0075 -0.1530 0.2370 0.0481 Uani ? ?
H(15) 0.0967 -0.2801 0.1953 0.0531 Uani ? ?
H(16) 0.4807 -0.2046 0.1829 0.0518 Uani ? ?
H(17) 0.6890 -0.1193 0.1920 0.0648 Uani ? ?
H(18) 0.7758 -0.1625 0.0803 0.0603 Uani ? ?
H(19) 0.5710 -0.2454 0.0713 0.0546 Uani ? ?
H(20) -0.0138 -0.2675 0.1316 0.0520 Uani ? ?
H(21) -0.0085 -0.3074 0.0900 0.0520 Uani ? ?
H(22) -0.1457 -0.4096 0.1262 0.0708 Uani ? ?
H(23) -0.0230 -0.4711 0.1124 0.0708 Uani ? ?
H(24) -0.0285 -0.4312 0.1539 0.0708 Uani ? ?
H(25) -0.1755 0.1386 0.2243 0.0722 Uani ? ?
H(26) -0.1133 0.0985 0.1867 0.0722 Uani ? ?
H(27) -0.1856 0.0250 0.2142 0.0722 Uani ? ?

loop_
_geom_bond_atom_site_label_1
_geom_bond_atom_site_label_2
_geom_bond_distance
_geom_bond_site_symmetry_1
_geom_bond_site_symmetry_2
_geom_bond_publ_flag
S(1) O(3) 1.437(2) ? ? yes
S(1) O(4) 1.431(2) ? ? yes
S(1) C(13) 1.772(2) ? ? yes
S(1) C(24) 1.748(3) ? ? yes
F(1) C(19) 1.363(3) ? ? yes
O(1) C(6) 1.431(3) ? ? yes
O(1) C(7) 1.360(3) ? ? yes
O(2) C(5) 1.210(3) ? ? yes
N(1) N(2) 1.371(2) ? ? yes
N(1) C(7) 1.316(3) ? ? yes
N(2) C(9) 1.365(3) ? ? yes
N(2) C(22) 1.455(3) ? ? yes
C(1) C(2) 1.527(4) ? ? yes
C(2) C(3) 1.530(4) ? ? yes
C(2) C(4) 1.532(3) ? ? yes
C(2) C(5) 1.512(3) ? ? yes
C(5) C(6) 1.526(3) ? ? yes
C(7) C(8) 1.414(3) ? ? yes
C(8) C(9) 1.386(3) ? ? yes
C(8) C(16) 1.476(3) ? ? yes
C(9) C(10) 1.486(3) ? ? yes
C(10) C(11) 1.386(3) ? ? yes
C(10) C(15) 1.403(3) ? ? yes
C(11) C(12) 1.382(3) ? ? yes
C(12) C(13) 1.386(3) ? ? yes
C(13) C(14) 1.382(3) ? ? yes
C(14) C(15) 1.381(3) ? ? yes
C(16) C(17) 1.396(3) ? ? yes
C(16) C(21) 1.395(3) ? ? yes
C(17) C(18) 1.378(4) ? ? yes
C(18) C(19) 1.373(4) ? ? yes
C(19) C(20) 1.374(3) ? ? yes
C(20) C(21) 1.373(3) ? ? yes
C(22) C(23) 1.489(4) ? ? yes
